data_4033434
loop_
_publ_author_name
'Uemura, Naohiro'
'Ishikawa, Hiroki'
'Tamura, Naoki'
'Yoshida, Yasushi'
'Mino, Takashi'
'Kasashima, Yoshio'
'Sakamoto, Masami'

_publ_section_title
;
 Stereoselective Photodimerization of 3-Arylindenones in Solution and in
 the Solid State.
;
_journal_issue 4
_journal_name_full 'The Journal of organic chemistry'
_journal_page_first 2256
_journal_page_last 2262
_journal_paper_doi 10.1021/acs.joc.7b03147
_journal_volume 83
_journal_year 2018
_chemical_formula_sum 'C32 H24 O2'
_chemical_formula_weight 440.51
_space_group_crystal_system triclinic
_space_group_IT_number 2
_space_group_name_Hall '-P 1'
_space_group_name_H-M_alt 'P -1'
_symmetry_space_group_name_Hall '-P 1'
_symmetry_space_group_name_H-M 'P -1'
_atom_sites_solution_hydrogens geom
_atom_sites_solution_primary direct
_atom_sites_solution_secondary difmap
_cell_angle_alpha 86.834(2)
_cell_angle_beta 84.597(2)
_cell_angle_gamma 61.446(2)
_cell_formula_units_Z 2
_cell_length_a 10.9306(18)
_cell_length_b 10.9660(18)
_cell_length_c 10.9747(18)
_cell_measurement_reflns_used 1686
_cell_measurement_temperature 173
_cell_measurement_theta_max 23.8388
_cell_measurement_theta_min 2.1721
_cell_volume 1150.3(3)
_computing_cell_refinement 'SAINT V8.34A (Bruker AXS Inc., 2013)'
_computing_data_collection 'APEX2 (Bruker AXS, 2006)'
_computing_data_reduction 'SAINT V8.34A (Bruker AXS Inc., 2013)'
_computing_molecular_graphics 'XSHEL (Bruker AXS,2002)'
_computing_publication_material 'XCIF (Bruker AXS, 2001)'
_computing_structure_refinement 'SHELXL-2013 (Sheldrick, 2013)'
_computing_structure_solution 'SHELXS-97 (Sheldrick, 1997)'
_diffrn_ambient_temperature 173
_diffrn_detector_area_resol_mean 8.3333
_diffrn_measured_fraction_theta_full 0.983
_diffrn_measured_fraction_theta_max 0.983
_diffrn_measurement_device_type 'Bruker APEXII CCD area detector'
_diffrn_measurement_method 'Phi and Omega scans'
_diffrn_radiation_monochromator graphite
_diffrn_radiation_type MoK\a
_diffrn_radiation_wavelength 0.71073
_diffrn_reflns_av_R_equivalents 0.0409
_diffrn_reflns_av_unetI/netI 0.0576
_diffrn_reflns_limit_h_max 14
_diffrn_reflns_limit_h_min -14
_diffrn_reflns_limit_k_max 14
_diffrn_reflns_limit_k_min -14
_diffrn_reflns_limit_l_max 14
_diffrn_reflns_limit_l_min -14
_diffrn_reflns_number 13416
_diffrn_reflns_theta_full 27.527
_diffrn_reflns_theta_max 27.527
_diffrn_reflns_theta_min 2.114
_diffrn_source 'fine-focus sealed tube'
_exptl_absorpt_coefficient_mu 0.078
_exptl_absorpt_correction_T_max 0.99
_exptl_absorpt_correction_T_min 0.93
_exptl_absorpt_correction_type empirical
_exptl_absorpt_process_details 'SADABS (Sheldrick 1996)'
_exptl_crystal_colour colourless
_exptl_crystal_density_diffrn 1.272
_exptl_crystal_density_method 'not measured'
_exptl_crystal_description prismatic
_exptl_crystal_F_000 464
_exptl_crystal_size_max 0.200
_exptl_crystal_size_mid 0.200
_exptl_crystal_size_min 0.100
_refine_diff_density_max 0.256
_refine_diff_density_min -0.188
_refine_ls_extinction_method none
_refine_ls_goodness_of_fit_ref 1.062
_refine_ls_hydrogen_treatment constr
_refine_ls_matrix_type full
_refine_ls_number_parameters 309
_refine_ls_number_reflns 5210
_refine_ls_number_restraints 0
_refine_ls_restrained_S_all 1.062
_refine_ls_R_factor_all 0.0894
_refine_ls_R_factor_gt 0.0540
_refine_ls_shift/su_max 0.000
_refine_ls_shift/su_mean 0.000
_refine_ls_structure_factor_coef Fsqd
_refine_ls_weighting_details 'w=1/[\s^2^(Fo^2^)+(0.0600P)^2^] where P=(Fo^2^+2Fc^2^)/3'
_refine_ls_weighting_scheme calc
_refine_ls_wR_factor_gt 0.1259
_refine_ls_wR_factor_ref 0.1391
_reflns_number_gt 3337
_reflns_number_total 5210
_reflns_threshold_expression 'I > 2\s(I)'
_cod_data_source_file jo7b03147_si_011.cif
_cod_data_source_block I
_cod_depositor_comments 'Adding full bibliography for 4033434--4033446.cif.'
_cod_database_code 4033434

loop_
_space_group_symop_operation_xyz
'x, y, z'
'-x, -y, -z'

loop_
_atom_site_type_symbol
_atom_site_label
_atom_site_fract_x
_atom_site_fract_y
_atom_site_fract_z
_atom_site_U_iso_or_equiv
_atom_site_adp_type
_atom_site_calc_flag
_atom_site_refinement_flags_adp
_atom_site_refinement_flags_posn
_atom_site_occupancy
C C1 0.2451(2) 0.49661(19) 0.89377(16) 0.0332(5) Uani d . . 1
C C2 0.37358(19) 0.37554(18) 0.93159(16) 0.0297(4) Uani d . . 1
C C3 0.4548(2) 0.3672(2) 1.02478(17) 0.0369(5) Uani d . . 1
H H3 0.4297 0.4453 1.0742 0.044 Uiso calc U R 1
C C4 0.5727(2) 0.2429(2) 1.04407(17) 0.0393(5) Uani d . . 1
H H4 0.632 0.2357 1.1051 0.047 Uiso calc U R 1
C C5 0.6048(2) 0.1278(2) 0.97387(17) 0.0385(5) Uani d . . 1
H H5 0.6845 0.0419 0.9898 0.046 Uiso calc U R 1
C C6 0.52337(19) 0.13574(19) 0.88167(17) 0.0330(4) Uani d . . 1
H H6 0.546 0.0561 0.8353 0.04 Uiso calc U R 1
C C7 0.40807(19) 0.26188(18) 0.85794(15) 0.0275(4) Uani d . . 1
C C8 0.30548(18) 0.29764(17) 0.76010(15) 0.0260(4) Uani d . . 1
C C9 0.36484(18) 0.32418(18) 0.62585(16) 0.0279(4) Uani d . . 1
C C10 0.51923(19) 0.2821(2) 0.61748(16) 0.0306(4) Uani d . . 1
C C11 0.6332(2) 0.1520(2) 0.59346(17) 0.0386(5) Uani d . . 1
H H11 0.6204 0.075 0.5769 0.046 Uiso calc U R 1
C C12 0.7661(2) 0.1382(3) 0.59435(19) 0.0492(6) Uani d . . 1
H H12 0.8449 0.0508 0.5755 0.059 Uiso calc U R 1
C C13 0.7873(2) 0.2485(3) 0.6220(2) 0.0532(6) Uani d . . 1
H H13 0.8797 0.2354 0.6223 0.064 Uiso calc U R 1
C C14 0.6750(2) 0.3767(3) 0.64914(18) 0.0458(6) Uani d . . 1
H H14 0.6882 0.4525 0.6697 0.055 Uiso calc U R 1
C C15 0.5409(2) 0.3917(2) 0.64542(16) 0.0339(5) Uani d . . 1
C C16 0.4061(2) 0.5169(2) 0.67374(16) 0.0366(5) Uani d . . 1
C C17 0.29058(19) 0.48164(18) 0.65710(16) 0.0309(4) Uani d . . 1
H H17 0.2261 0.5417 0.5945 0.037 Uiso calc U R 1
C C18 0.21256(19) 0.45722(18) 0.77490(16) 0.0300(4) Uani d . . 1
H H18 0.1109 0.4906 0.7677 0.036 Uiso calc U R 1
C C19 0.23607(18) 0.20614(18) 0.77193(15) 0.0271(4) Uani d . . 1
C C20 0.29718(19) 0.07831(18) 0.71407(16) 0.0302(4) Uani d . . 1
H H20 0.3829 0.0484 0.6653 0.036 Uiso calc U R 1
C C21 0.2343(2) -0.00549(19) 0.72694(17) 0.0325(4) Uani d . . 1
H H21 0.2775 -0.0922 0.6864 0.039 Uiso calc U R 1
C C22 0.1094(2) 0.0341(2) 0.79762(17) 0.0332(4) Uani d . . 1
C C23 0.0495(2) 0.1612(2) 0.85609(17) 0.0359(5) Uani d . . 1
H H23 -0.0355 0.1903 0.9058 0.043 Uiso calc U R 1
C C24 0.11111(19) 0.24589(19) 0.84329(16) 0.0328(4) Uani d . . 1
H H24 0.0676 0.3326 0.8838 0.039 Uiso calc U R 1
C C25 0.0428(2) -0.0586(2) 0.8108(2) 0.0481(6) Uani d . . 1
H H25A 0.0943 -0.1362 0.8663 0.072 Uiso calc U R 1
H H25B 0.045 -0.0947 0.7305 0.072 Uiso calc U R 1
H H25C -0.0543 -0.0054 0.8443 0.072 Uiso calc U R 1
C C26 0.31290(19) 0.29283(18) 0.51456(16) 0.0279(4) Uani d . . 1
C C27 0.3982(2) 0.24484(19) 0.40690(16) 0.0322(4) Uani d . . 1
H H27 0.4933 0.2241 0.4054 0.039 Uiso calc U R 1
C C28 0.3487(2) 0.2266(2) 0.30254(17) 0.0346(5) Uani d . . 1
H H28 0.4111 0.1925 0.2314 0.042 Uiso calc U R 1
C C29 0.2116(2) 0.25609(19) 0.29727(17) 0.0343(5) Uani d . . 1
C C30 0.1253(2) 0.3039(2) 0.40460(18) 0.0390(5) Uani d . . 1
H H30 0.0307 0.3234 0.4056 0.047 Uiso calc U R 1
C C31 0.17389(19) 0.3236(2) 0.50981(17) 0.0363(5) Uani d . . 1
H H31 0.1111 0.3589 0.5805 0.044 Uiso calc U R 1
C C32 0.1602(2) 0.2378(3) 0.1805(2) 0.0533(6) Uani d . . 1
H H32A 0.1706 0.299 0.1166 0.08 Uiso calc U R 1
H H32B 0.0615 0.2615 0.1945 0.08 Uiso calc U R 1
H H32C 0.215 0.1411 0.1544 0.08 Uiso calc U R 1
O O1 0.17740(16) 0.60605(14) 0.94685(12) 0.0487(4) Uani d . . 1
O O2 0.38867(16) 0.62955(15) 0.70557(13) 0.0508(4) Uani d . . 1

loop_
_atom_site_aniso_label
_atom_site_aniso_U_11
_atom_site_aniso_U_22
_atom_site_aniso_U_33
_atom_site_aniso_U_12
_atom_site_aniso_U_13
_atom_site_aniso_U_23
C1 0.0437(12) 0.0269(10) 0.0274(10) -0.0160(9) 0.0035(9) -0.0053(8)
C2 0.0382(11) 0.0260(10) 0.0242(9) -0.0153(9) 0.0020(8) -0.0028(7)
C3 0.0569(14) 0.0340(11) 0.0252(10) -0.0258(11) -0.0014(9) -0.0048(8)
C4 0.0502(13) 0.0430(12) 0.0289(11) -0.0241(11) -0.0119(9) 0.0004(9)
C5 0.0410(12) 0.0353(11) 0.0336(11) -0.0128(10) -0.0096(9) 0.0014(9)
C6 0.0389(11) 0.0269(10) 0.0303(10) -0.0131(9) -0.0035(9) -0.0018(8)
C7 0.0334(10) 0.0262(10) 0.0225(9) -0.0140(8) 0.0002(8) -0.0017(7)
C8 0.0275(10) 0.0218(9) 0.0244(9) -0.0084(8) -0.0003(7) -0.0036(7)
C9 0.0308(10) 0.0263(10) 0.0238(9) -0.0110(8) -0.0013(8) -0.0032(7)
C10 0.0309(10) 0.0352(11) 0.0225(9) -0.0132(9) -0.0019(8) -0.0008(8)
C11 0.0337(11) 0.0420(12) 0.0319(11) -0.0113(10) -0.0027(9) -0.0011(9)
C12 0.0358(13) 0.0577(15) 0.0410(13) -0.0117(11) -0.0047(10) 0.0016(11)
C13 0.0360(13) 0.0802(19) 0.0462(13) -0.0296(13) -0.0101(10) 0.0087(13)
C14 0.0483(14) 0.0636(16) 0.0365(12) -0.0350(13) -0.0070(10) 0.0027(10)
C15 0.0400(12) 0.0431(12) 0.0227(10) -0.0231(10) -0.0032(8) 0.0011(8)
C16 0.0547(13) 0.0386(12) 0.0238(10) -0.0283(11) -0.0018(9) -0.0001(8)
C17 0.0366(11) 0.0259(10) 0.0270(10) -0.0121(9) -0.0029(8) -0.0019(8)
C18 0.0303(10) 0.0239(10) 0.0297(10) -0.0081(8) 0.0016(8) -0.0047(8)
C19 0.0304(10) 0.0253(9) 0.0236(9) -0.0112(8) -0.0036(8) -0.0010(7)
C20 0.0300(10) 0.0262(10) 0.0291(10) -0.0094(8) 0.0021(8) -0.0048(8)
C21 0.0376(11) 0.0254(10) 0.0316(10) -0.0121(9) -0.0048(9) -0.0024(8)
C22 0.0346(11) 0.0329(11) 0.0330(10) -0.0165(9) -0.0071(9) 0.0036(8)
C23 0.0334(11) 0.0378(11) 0.0331(11) -0.0154(9) 0.0040(9) -0.0014(9)
C24 0.0354(11) 0.0293(10) 0.0278(10) -0.0110(9) 0.0027(8) -0.0051(8)
C25 0.0496(14) 0.0450(13) 0.0556(14) -0.0275(12) -0.0057(11) 0.0049(11)
C26 0.0310(10) 0.0226(9) 0.0261(9) -0.0099(8) -0.0007(8) -0.0011(7)
C27 0.0309(10) 0.0337(11) 0.0315(10) -0.0154(9) 0.0025(8) -0.0057(8)
C28 0.0377(11) 0.0362(11) 0.0288(10) -0.0167(9) 0.0034(9) -0.0091(8)
C29 0.0359(11) 0.0318(11) 0.0325(10) -0.0133(9) -0.0045(9) -0.0038(8)
C30 0.0259(10) 0.0459(12) 0.0372(11) -0.0100(9) -0.0051(9) -0.0015(9)
C31 0.0283(11) 0.0434(12) 0.0287(10) -0.0103(9) 0.0007(8) -0.0049(9)
C32 0.0471(14) 0.0691(16) 0.0421(13) -0.0237(13) -0.0089(10) -0.0167(11)
O1 0.0612(10) 0.0313(8) 0.0389(8) -0.0097(7) 0.0015(7) -0.0136(6)
O2 0.0710(11) 0.0435(9) 0.0488(9) -0.0362(9) 0.0025(8) -0.0096(7)

loop_
_atom_type_symbol
_atom_type_description
_atom_type_scat_dispersion_real
_atom_type_scat_dispersion_imag
_atom_type_scat_source
C C 0.0033 0.0016 'International Tables Vol C Tables 4.2.6.8 and 6.1.1.4'
H H 0.0000 0.0000 'International Tables Vol C Tables 4.2.6.8 and 6.1.1.4'
O O 0.0106 0.0060 'International Tables Vol C Tables 4.2.6.8 and 6.1.1.4'

loop_
_geom_angle_atom_site_label_1
_geom_angle_atom_site_label_2
_geom_angle_atom_site_label_3
_geom_angle
O1 C1 C2 127.19(18)
O1 C1 C18 126.42(18)
C2 C1 C18 106.38(15)
C3 C2 C7 121.76(18)
C3 C2 C1 128.05(17)
C7 C2 C1 110.19(16)
C4 C3 C2 118.53(17)
C4 C3 H3 120.7
C2 C3 H3 120.7
C3 C4 C5 119.93(18)
C3 C4 H4 120.0
C5 C4 H4 120.0
C6 C5 C4 121.51(19)
C6 C5 H5 119.2
C4 C5 H5 119.2
C5 C6 C7 118.97(17)
C5 C6 H6 120.5
C7 C6 H6 120.5
C6 C7 C2 119.19(17)
C6 C7 C8 128.78(16)
C2 C7 C8 112.02(16)
C19 C8 C7 111.30(14)
C19 C8 C18 118.71(15)
C7 C8 C18 102.35(13)
C19 C8 C9 119.13(14)
C7 C8 C9 113.23(14)
C18 C8 C9 89.47(12)
C26 C9 C10 115.68(14)
C26 C9 C17 113.31(14)
C10 C9 C17 104.24(14)
C26 C9 C8 118.12(14)
C10 C9 C8 113.59(14)
C17 C9 C8 87.55(12)
C15 C10 C11 119.77(18)
C15 C10 C9 111.41(16)
C11 C10 C9 128.70(18)
C12 C11 C10 118.1(2)
C12 C11 H11 121.0
C10 C11 H11 121.0
C11 C12 C13 121.9(2)
C11 C12 H12 119.0
C13 C12 H12 119.0
C14 C13 C12 120.3(2)
C14 C13 H13 119.8
C12 C13 H13 119.8
C13 C14 C15 117.8(2)
C13 C14 H14 121.1
C15 C14 H14 121.1
C10 C15 C14 122.04(19)
C10 C15 C16 110.42(17)
C14 C15 C16 127.50(19)
O2 C16 C15 126.92(19)
O2 C16 C17 125.27(19)
C15 C16 C17 107.80(16)
C16 C17 C9 105.96(15)
C16 C17 C18 117.67(15)
C9 C17 C18 91.53(13)
C16 C17 H17 113.2
C9 C17 H17 113.2
C18 C17 H17 113.2
C1 C18 C8 107.35(15)
C1 C18 C17 114.80(15)
C8 C18 C17 89.76(13)
C1 C18 H18 114.1
C8 C18 H18 114.1
C17 C18 H18 114.1
C24 C19 C20 118.07(17)
C24 C19 C8 120.98(16)
C20 C19 C8 120.94(16)
C21 C20 C19 120.56(17)
C21 C20 H20 119.7
C19 C20 H20 119.7
C20 C21 C22 121.52(17)
C20 C21 H21 119.2
C22 C21 H21 119.2
C21 C22 C23 117.71(17)
C21 C22 C25 120.76(18)
C23 C22 C25 121.53(18)
C24 C23 C22 121.21(17)
C24 C23 H23 119.4
C22 C23 H23 119.4
C23 C24 C19 120.94(17)
C23 C24 H24 119.5
C19 C24 H24 119.5
C22 C25 H25A 109.5
C22 C25 H25B 109.5
H25A C25 H25B 109.5
C22 C25 H25C 109.5
H25A C25 H25C 109.5
H25B C25 H25C 109.5
C27 C26 C31 116.18(17)
C27 C26 C9 121.40(16)
C31 C26 C9 122.11(16)
C28 C27 C26 121.75(18)
C28 C27 H27 119.1
C26 C27 H27 119.1
C27 C28 C29 122.43(17)
C27 C28 H28 118.8
C29 C28 H28 118.8
C28 C29 C30 116.31(17)
C28 C29 C32 120.98(17)
C30 C29 C32 122.71(18)
C31 C30 C29 121.69(18)
C31 C30 H30 119.2
C29 C30 H30 119.2
C30 C31 C26 121.61(17)
C30 C31 H31 119.2
C26 C31 H31 119.2
C29 C32 H32A 109.5
C29 C32 H32B 109.5
H32A C32 H32B 109.5
C29 C32 H32C 109.5
H32A C32 H32C 109.5
H32B C32 H32C 109.5

loop_
_geom_bond_atom_site_label_1
_geom_bond_atom_site_label_2
_geom_bond_distance
C1 O1 1.214(2)
C1 C2 1.475(3)
C1 C18 1.520(2)
C2 C3 1.387(3)
C2 C7 1.398(2)
C3 C4 1.380(3)
C3 H3 0.95
C4 C5 1.394(3)
C4 H4 0.95
C5 C6 1.382(3)
C5 H5 0.95
C6 C7 1.387(2)
C6 H6 0.95
C7 C8 1.525(2)
C8 C19 1.515(2)
C8 C18 1.556(2)
C8 C9 1.622(2)
C9 C26 1.515(2)
C9 C10 1.517(3)
C9 C17 1.559(2)
C10 C15 1.386(3)
C10 C11 1.392(3)
C11 C12 1.387(3)
C11 H11 0.95
C12 C13 1.390(3)
C12 H12 0.95
C13 C14 1.379(3)
C13 H13 0.95
C14 C15 1.399(3)
C14 H14 0.95
C15 C16 1.476(3)
C16 O2 1.222(2)
C16 C17 1.515(3)
C17 C18 1.563(2)
C17 H17 1.0
C18 H18 1.0
C19 C24 1.391(2)
C19 C20 1.392(2)
C20 C21 1.382(3)
C20 H20 0.95
C21 C22 1.387(3)
C21 H21 0.95
C22 C23 1.389(3)
C22 C25 1.502(3)
C23 C24 1.379(3)
C23 H23 0.95
C24 H24 0.95
C25 H25A 0.98
C25 H25B 0.98
C25 H25C 0.98
C26 C27 1.391(2)
C26 C31 1.396(3)
C27 C28 1.375(2)
C27 H27 0.95
C28 C29 1.380(3)
C28 H28 0.95
C29 C30 1.392(3)
C29 C32 1.507(3)
C30 C31 1.384(3)
C30 H30 0.95
C31 H31 0.95
C32 H32A 0.98
C32 H32B 0.98
C32 H32C 0.98

loop_
_geom_torsion_atom_site_label_1
_geom_torsion_atom_site_label_2
_geom_torsion_atom_site_label_3
_geom_torsion_atom_site_label_4
_geom_torsion
O1 C1 C2 C3 -9.9(3)
C18 C1 C2 C3 170.60(18)
O1 C1 C2 C7 170.48(18)
C18 C1 C2 C7 -9.1(2)
C7 C2 C3 C4 0.2(3)
C1 C2 C3 C4 -179.42(18)
C2 C3 C4 C5 -2.6(3)
C3 C4 C5 C6 2.1(3)
C4 C5 C6 C7 0.7(3)
C5 C6 C7 C2 -3.1(3)
C5 C6 C7 C8 178.26(17)
C3 C2 C7 C6 2.6(3)
C1 C2 C7 C6 -177.68(16)
C3 C2 C7 C8 -178.48(16)
C1 C2 C7 C8 1.2(2)
C6 C7 C8 C19 57.8(2)
C2 C7 C8 C19 -120.96(16)
C6 C7 C8 C18 -174.39(18)
C2 C7 C8 C18 6.86(19)
C6 C7 C8 C9 -79.6(2)
C2 C7 C8 C9 101.66(16)
C19 C8 C9 C26 17.5(2)
C7 C8 C9 C26 151.30(15)
C18 C8 C9 C26 -105.47(16)
C19 C8 C9 C10 -122.77(17)
C7 C8 C9 C10 11.0(2)
C18 C8 C9 C10 114.22(16)
C19 C8 C9 C17 132.76(16)
C7 C8 C9 C17 -93.48(15)
C18 C8 C9 C17 9.75(13)
C26 C9 C10 C15 128.02(16)
C17 C9 C10 C15 2.93(19)
C8 C9 C10 C15 -90.66(18)
C26 C9 C10 C11 -55.9(2)
C17 C9 C10 C11 178.99(17)
C8 C9 C10 C11 85.4(2)
C15 C10 C11 C12 -2.2(3)
C9 C10 C11 C12 -177.96(17)
C10 C11 C12 C13 2.0(3)
C11 C12 C13 C14 -0.3(3)
C12 C13 C14 C15 -1.2(3)
C11 C10 C15 C14 0.7(3)
C9 C10 C15 C14 177.18(17)
C11 C10 C15 C16 -177.02(16)
C9 C10 C15 C16 -0.6(2)
C13 C14 C15 C10 1.0(3)
C13 C14 C15 C16 178.32(18)
C10 C15 C16 O2 177.52(18)
C14 C15 C16 O2 -0.1(3)
C10 C15 C16 C17 -2.2(2)
C14 C15 C16 C17 -179.75(18)
O2 C16 C17 C9 -175.83(17)
C15 C16 C17 C9 3.86(18)
O2 C16 C17 C18 -75.4(2)
C15 C16 C17 C18 104.31(17)
C26 C9 C17 C16 -130.63(16)
C10 C9 C17 C16 -4.04(17)
C8 C9 C17 C16 109.69(14)
C26 C9 C17 C18 109.97(15)
C10 C9 C17 C18 -123.44(14)
C8 C9 C17 C18 -9.71(13)
O1 C1 C18 C8 -166.37(18)
C2 C1 C18 C8 13.18(19)
O1 C1 C18 C17 95.6(2)
C2 C1 C18 C17 -84.84(18)
C19 C8 C18 C1 110.94(17)
C7 C8 C18 C1 -12.02(18)
C9 C8 C18 C1 -125.70(14)
C19 C8 C18 C17 -133.08(15)
C7 C8 C18 C17 103.97(14)
C9 C8 C18 C17 -9.72(13)
C16 C17 C18 C1 10.2(2)
C9 C17 C18 C1 119.17(16)
C16 C17 C18 C8 -98.82(17)
C9 C17 C18 C8 10.11(14)
C7 C8 C19 C24 90.7(2)
C18 C8 C19 C24 -27.6(2)
C9 C8 C19 C24 -134.69(17)
C7 C8 C19 C20 -87.71(19)
C18 C8 C19 C20 153.91(16)
C9 C8 C19 C20 46.9(2)
C24 C19 C20 C21 0.5(3)
C8 C19 C20 C21 178.96(16)
C19 C20 C21 C22 -0.2(3)
C20 C21 C22 C23 -0.4(3)
C20 C21 C22 C25 -179.81(17)
C21 C22 C23 C24 0.7(3)
C25 C22 C23 C24 -179.85(18)
C22 C23 C24 C19 -0.5(3)
C20 C19 C24 C23 -0.1(3)
C8 C19 C24 C23 -178.63(16)
C10 C9 C26 C27 -7.7(2)
C17 C9 C26 C27 112.56(19)
C8 C9 C26 C27 -147.22(16)
C10 C9 C26 C31 178.96(17)
C17 C9 C26 C31 -60.8(2)
C8 C9 C26 C31 39.5(2)
C31 C26 C27 C28 -1.1(3)
C9 C26 C27 C28 -174.76(17)
C26 C27 C28 C29 0.8(3)
C27 C28 C29 C30 -0.9(3)
C27 C28 C29 C32 178.65(19)
C28 C29 C30 C31 1.4(3)
C32 C29 C30 C31 -178.1(2)
C29 C30 C31 C26 -1.8(3)
C27 C26 C31 C30 1.6(3)
C9 C26 C31 C30 175.23(18)
